data_7029042
loop_
_publ_author_name
'Weber, Lothar'
'Halama, Johannes'
'Hanke, Kenny'
'B\"ohling, Lena'
'Brockhinke, Andreas'
'Stammler, Hans-Georg'
'Neumann, Beate'
'Fox, Mark A.'

_publ_section_title
;
 On the ambiguity of 1,3,2-benzodiazaboroles as donor/acceptor
 functionalities in luminescent molecules.
;
_journal_issue 8
_journal_name_full 'Dalton transactions (Cambridge, England : 2003)'
_journal_page_first 3347
_journal_page_last 3363
_journal_paper_doi 10.1039/c3dt52836g
_journal_volume 43
_journal_year 2014
_chemical_formula_moiety 'C32 H22 B2 F8 N6'
_chemical_formula_sum 'C32 H22 B2 F8 N6'
_chemical_formula_weight 664.18
_chemical_name_systematic
; 
 ? 
;
_space_group_IT_number 4
_symmetry_cell_setting monoclinic
_symmetry_space_group_name_Hall 'P 2yb'
_symmetry_space_group_name_H-M 'P 1 21 1'
_atom_sites_solution_hydrogens geom
_atom_sites_solution_primary direct
_atom_sites_solution_secondary difmap
_audit_creation_method SHELXL-97
_cell_angle_alpha 90.00
_cell_angle_beta 94.393(4)
_cell_angle_gamma 90.00
_cell_formula_units_Z 4
_cell_length_a 8.4303(6)
_cell_length_b 20.4508(14)
_cell_length_c 17.5857(12)
_cell_measurement_reflns_used 9809
_cell_measurement_temperature 100(2)
_cell_measurement_theta_max 29.987
_cell_measurement_theta_min 2.423
_cell_volume 3023.0(4)
_computing_cell_refinement 'APEX2 v2009.11-0 (Bruker AXS, 2009)'
_computing_data_collection 'APEX2 v2009.11-0 (Bruker AXS, 2009)'
_computing_data_reduction 'SAINT (Bruker AXS, 2009)'
_computing_molecular_graphics 'DIAMOND 2.1 (Crystal Impact, 2001)'
_computing_publication_material 'SHELXL-97 (Sheldrick, 2008)'
_computing_structure_refinement 'SHELXL-97 (Sheldrick, 2008)'
_computing_structure_solution 'SHELXS-97 (Sheldrick, 2008)'
_diffrn_ambient_temperature 100(2)
_diffrn_measured_fraction_theta_full 0.999
_diffrn_measured_fraction_theta_max 0.999
_diffrn_measurement_device 'Bruker KAPPA APEX II   '
_diffrn_measurement_device_type 'four three circle diffractometer'
_diffrn_measurement_method CCD
_diffrn_radiation_monochromator 'graphite monochromator  '
_diffrn_radiation_source 'fine focus sealed tube  '
_diffrn_radiation_type MoK\a
_diffrn_radiation_wavelength 0.71073
_diffrn_reflns_av_R_equivalents 0.0360
_diffrn_reflns_av_sigmaI/netI 0.0280
_diffrn_reflns_limit_h_max 11
_diffrn_reflns_limit_h_min -11
_diffrn_reflns_limit_k_max 28
_diffrn_reflns_limit_k_min -28
_diffrn_reflns_limit_l_max 24
_diffrn_reflns_limit_l_min -24
_diffrn_reflns_number 103885
_diffrn_reflns_theta_full 30.00
_diffrn_reflns_theta_max 30.00
_diffrn_reflns_theta_min 2.62
_exptl_absorpt_coefficient_mu 0.122
_exptl_absorpt_correction_T_max 0.9831
_exptl_absorpt_correction_T_min 0.9708
_exptl_absorpt_correction_type multi-scan
_exptl_absorpt_process_details 'SADABS-2008/1 - Bruker AXS area detector scaling and absorption correction'
_exptl_crystal_colour colourless
_exptl_crystal_density_diffrn 1.459
_exptl_crystal_density_method 'not measured'
_exptl_crystal_description plate
_exptl_crystal_F_000 1352
_exptl_crystal_size_max 0.24
_exptl_crystal_size_mid 0.17
_exptl_crystal_size_min 0.14
_refine_diff_density_max 0.349
_refine_diff_density_min -0.247
_refine_diff_density_rms 0.046
_refine_ls_abs_structure_details 'Flack H D (1983), Acta Cryst. A39, 876-881'
_refine_ls_abs_structure_Flack -0.1(2)
_refine_ls_extinction_method none
_refine_ls_goodness_of_fit_ref 1.011
_refine_ls_hydrogen_treatment constr
_refine_ls_matrix_type full
_refine_ls_number_parameters 869
_refine_ls_number_reflns 17618
_refine_ls_number_restraints 1
_refine_ls_restrained_S_all 1.011
_refine_ls_R_factor_all 0.0503
_refine_ls_R_factor_gt 0.0384
_refine_ls_shift/su_max 0.001
_refine_ls_shift/su_mean 0.000
_refine_ls_structure_factor_coef Fsqd
_refine_ls_weighting_details 'calc w=1/[\s^2^(Fo^2^)+(0.0564P)^2^+0.4270P] where P=(Fo^2^+2Fc^2^)/3'
_refine_ls_weighting_scheme calc
_refine_ls_wR_factor_gt 0.0907
_refine_ls_wR_factor_ref 0.0974
_reflns_number_gt 15046
_reflns_number_total 17618
_reflns_threshold_expression >2sigma(I)
_cod_data_source_file c3dt52836g.txt
_cod_data_source_block compound12
_cod_depositor_comments
;
The following automatic conversions were performed:

'_symmetry_cell_setting' value 'Monoclinic' changed to 'monoclinic'
according to
/usr/data/users/saulius/automatic-downloads/current/RSC/lib/dictionaries/cif_core.dic
dictionary named 'cif_core.dic' version 2.4.2 from 2011-04-26.

Automatic conversion script
Id: cif_fix_values 2281 2013-09-26 08:29:07Z andrius 
;
_cod_original_sg_symbol_H-M 'P 21'
_cod_database_code 7029042

loop_
_symmetry_equiv_pos_as_xyz
'x, y, z'
'-x, y+1/2, -z'

loop_
_atom_site_label
_atom_site_type_symbol
_atom_site_fract_x
_atom_site_fract_y
_atom_site_fract_z
_atom_site_U_iso_or_equiv
_atom_site_adp_type
_atom_site_occupancy
_atom_site_symmetry_multiplicity
_atom_site_calc_flag
_atom_site_refinement_flags
F1 F 0.20076(11) 0.35799(5) 0.74710(6) 0.0295(2) Uani 1 1 d .
F2 F 0.16296(15) 0.24520(6) 0.67167(8) 0.0462(3) Uani 1 1 d .
F3 F 0.68476(17) 0.19748(6) 0.70595(7) 0.0468(3) Uani 1 1 d .
F4 F 0.74819(12) 0.31028(5) 0.78116(6) 0.0278(2) Uani 1 1 d .
F5 F 0.41313(12) 0.60284(5) 0.91627(6) 0.0299(2) Uani 1 1 d .
F6 F 0.43656(15) 0.73086(5) 0.88480(8) 0.0447(3) Uani 1 1 d .
F7 F 0.71597(16) 0.69142(6) 0.68187(8) 0.0488(3) Uani 1 1 d .
F8 F 0.70325(13) 0.56189(5) 0.70262(6) 0.0317(2) Uani 1 1 d .
N1 N 0.06272(15) 0.45670(6) 0.41216(7) 0.0180(2) Uani 1 1 d .
N2 N 0.10402(15) 0.56733(6) 0.42358(7) 0.0180(2) Uani 1 1 d .
N3 N 0.50537(15) 0.40017(6) 0.80092(7) 0.0178(2) Uani 1 1 d .
N4 N 0.54130(15) 0.50917(6) 0.82034(7) 0.0176(2) Uani 1 1 d .
N5 N 0.4238(2) 0.22165(7) 0.68873(9) 0.0349(4) Uani 1 1 d .
N6 N 0.5747(2) 0.71060(7) 0.78258(10) 0.0352(4) Uani 1 1 d .
B1 B 0.12928(19) 0.50613(8) 0.46268(9) 0.0173(3) Uani 1 1 d .
B2 B 0.4768(2) 0.46253(8) 0.76499(9) 0.0175(3) Uani 1 1 d .
C1 C -0.00215(17) 0.48698(8) 0.34613(8) 0.0190(3) Uani 1 1 d .
C2 C 0.02485(17) 0.55465(8) 0.35262(8) 0.0192(3) Uani 1 1 d .
C3 C -0.02826(19) 0.59678(9) 0.29457(9) 0.0254(3) Uani 1 1 d .
H3 H -0.0070 0.6424 0.2979 0.030 Uiso 1 1 calc R
C4 C -0.1141(2) 0.57019(10) 0.23086(9) 0.0304(4) Uani 1 1 d .
H4 H -0.1518 0.5980 0.1902 0.036 Uiso 1 1 calc R
C5 C -0.1447(2) 0.50382(10) 0.22634(9) 0.0299(4) Uani 1 1 d .
H5 H -0.2061 0.4871 0.1831 0.036 Uiso 1 1 calc R
C6 C -0.08837(19) 0.46107(9) 0.28318(9) 0.0249(3) Uani 1 1 d .
H6 H -0.1083 0.4154 0.2791 0.030 Uiso 1 1 calc R
C7 C 0.04173(18) 0.38689(7) 0.42459(9) 0.0210(3) Uani 1 1 d .
H7A H -0.0696 0.3749 0.4085 0.025 Uiso 1 1 calc R
H7B H 0.0599 0.3776 0.4798 0.025 Uiso 1 1 calc R
C8 C 0.1527(2) 0.34467(8) 0.38165(11) 0.0288(4) Uani 1 1 d .
H8A H 0.1398 0.3553 0.3272 0.043 Uiso 1 1 calc R
H8B H 0.1271 0.2985 0.3890 0.043 Uiso 1 1 calc R
H8C H 0.2630 0.3529 0.4010 0.043 Uiso 1 1 calc R
C9 C 0.13258(19) 0.63365(7) 0.44992(9) 0.0213(3) Uani 1 1 d .
H9A H 0.1716 0.6600 0.4079 0.026 Uiso 1 1 calc R
H9B H 0.2167 0.6333 0.4924 0.026 Uiso 1 1 calc R
C10 C -0.0158(2) 0.66553(8) 0.47682(10) 0.0251(3) Uani 1 1 d .
H10A H -0.1030 0.6617 0.4369 0.038 Uiso 1 1 calc R
H10B H 0.0055 0.7118 0.4878 0.038 Uiso 1 1 calc R
H10C H -0.0457 0.6436 0.5232 0.038 Uiso 1 1 calc R
C11 C 0.21833(17) 0.49570(7) 0.54254(8) 0.0166(3) Uani 1 1 d .
C12 C 0.33237(17) 0.44618(7) 0.55345(8) 0.0180(3) Uani 1 1 d .
H12 H 0.3522 0.4184 0.5119 0.022 Uiso 1 1 calc R
C13 C 0.41716(17) 0.43655(7) 0.62317(8) 0.0176(3) Uani 1 1 d .
H13 H 0.4942 0.4026 0.6284 0.021 Uiso 1 1 calc R
C14 C 0.39096(18) 0.47598(7) 0.68595(8) 0.0177(3) Uani 1 1 d .
C15 C 0.27720(18) 0.52549(7) 0.67559(8) 0.0198(3) Uani 1 1 d .
H15 H 0.2563 0.5528 0.7173 0.024 Uiso 1 1 calc R
C16 C 0.19431(18) 0.53538(7) 0.60538(8) 0.0197(3) Uani 1 1 d .
H16 H 0.1192 0.5700 0.5998 0.024 Uiso 1 1 calc R
C17 C 0.58101(17) 0.40924(7) 0.87440(8) 0.0164(3) Uani 1 1 d .
C18 C 0.60284(18) 0.47597(7) 0.88654(8) 0.0170(3) Uani 1 1 d .
C19 C 0.68017(19) 0.49925(8) 0.95292(9) 0.0211(3) Uani 1 1 d .
H19 H 0.6986 0.5447 0.9605 0.025 Uiso 1 1 calc R
C20 C 0.73007(19) 0.45396(8) 1.00813(9) 0.0238(3) Uani 1 1 d .
H20 H 0.7841 0.4686 1.0544 0.029 Uiso 1 1 calc R
C21 C 0.70283(19) 0.38743(8) 0.99735(9) 0.0227(3) Uani 1 1 d .
H21 H 0.7357 0.3576 1.0369 0.027 Uiso 1 1 calc R
C22 C 0.62852(18) 0.36383(7) 0.92983(9) 0.0199(3) Uani 1 1 d .
H22 H 0.6110 0.3184 0.9220 0.024 Uiso 1 1 calc R
C23 C 0.47729(18) 0.33870(7) 0.76721(8) 0.0183(3) Uani 1 1 d .
C24 C 0.32654(19) 0.32005(8) 0.73859(9) 0.0222(3) Uani 1 1 d .
C25 C 0.3086(2) 0.26199(8) 0.69991(10) 0.0307(4) Uani 1 1 d .
C26 C 0.5654(2) 0.23834(8) 0.71692(10) 0.0310(4) Uani 1 1 d .
C27 C 0.5998(2) 0.29580(8) 0.75638(9) 0.0229(3) Uani 1 1 d .
C28 C 0.55533(18) 0.57655(7) 0.80965(9) 0.0190(3) Uani 1 1 d .
C29 C 0.48959(19) 0.62196(8) 0.85660(10) 0.0237(3) Uani 1 1 d .
C30 C 0.5024(2) 0.68766(8) 0.84000(11) 0.0305(4) Uani 1 1 d .
C31 C 0.6391(2) 0.66818(9) 0.73966(11) 0.0324(4) Uani 1 1 d .
C32 C 0.6334(2) 0.60137(8) 0.74968(10) 0.0249(3) Uani 1 1 d .
F9 F 1.00637(14) 0.85684(5) 0.85078(6) 0.0327(2) Uani 1 1 d .
F10 F 1.02389(17) 0.72885(6) 0.81613(7) 0.0477(3) Uani 1 1 d .
F11 F 0.71161(12) 0.67261(5) 1.00090(7) 0.0324(2) Uani 1 1 d .
F12 F 0.68947(12) 0.79682(5) 1.04848(6) 0.0297(2) Uani 1 1 d .
F13 F 1.02049(11) 1.10465(5) 0.95340(6) 0.0298(2) Uani 1 1 d .
F14 F 0.93937(17) 1.22658(6) 0.90723(9) 0.0558(4) Uani 1 1 d .
F15 F 0.42643(12) 1.17055(5) 0.85863(6) 0.0334(2) Uani 1 1 d .
F16 F 0.48022(11) 1.04766(5) 0.90783(6) 0.0264(2) Uani 1 1 d .
N7 N 0.39479(15) 0.85309(6) 0.57408(7) 0.0193(2) Uani 1 1 d .
N8 N 0.35200(15) 0.96356(6) 0.56407(7) 0.0171(2) Uani 1 1 d .
N9 N 0.82822(15) 0.89842(6) 0.96840(7) 0.0184(2) Uani 1 1 d .
N10 N 0.78894(15) 1.00828(6) 0.96004(7) 0.0184(2) Uani 1 1 d .
N11 N 0.87008(19) 0.70122(7) 0.90967(9) 0.0292(3) Uani 1 1 d .
N12 N 0.6823(2) 1.19797(7) 0.88492(9) 0.0316(3) Uani 1 1 d .
B3 B 0.42073(19) 0.91421(8) 0.61382(9) 0.0168(3) Uani 1 1 d .
B4 B 0.7620(2) 0.94872(8) 0.91799(10) 0.0181(3) Uani 1 1 d .
C33 C 0.31181(17) 0.86568(8) 0.50453(8) 0.0198(3) Uani 1 1 d .
C34 C 0.28451(17) 0.93320(8) 0.49868(8) 0.0186(3) Uani 1 1 d .
C35 C 0.19539(19) 0.95905(9) 0.43635(9) 0.0242(3) Uani 1 1 d .
H35 H 0.1768 1.0048 0.4321 0.029 Uiso 1 1 calc R
C36 C 0.1339(2) 0.91623(10) 0.38020(9) 0.0290(4) Uani 1 1 d .
H36 H 0.0707 0.9328 0.3375 0.035 Uiso 1 1 calc R
C37 C 0.1633(2) 0.85005(10) 0.38558(9) 0.0306(4) Uani 1 1 d .
H37 H 0.1205 0.8220 0.3461 0.037 Uiso 1 1 calc R
C38 C 0.2539(2) 0.82326(9) 0.44722(9) 0.0259(3) Uani 1 1 d .
H38 H 0.2755 0.7777 0.4501 0.031 Uiso 1 1 calc R
C39 C 0.4365(2) 0.78668(8) 0.59768(10) 0.0245(3) Uani 1 1 d .
H39A H 0.5216 0.7884 0.6397 0.029 Uiso 1 1 calc R
H39B H 0.4791 0.7633 0.5544 0.029 Uiso 1 1 calc R
C40 C 0.2958(2) 0.74847(9) 0.62429(11) 0.0326(4) Uani 1 1 d .
H40A H 0.2603 0.7687 0.6706 0.049 Uiso 1 1 calc R
H40B H 0.3281 0.7032 0.6352 0.049 Uiso 1 1 calc R
H40C H 0.2084 0.7490 0.5842 0.049 Uiso 1 1 calc R
C41 C 0.33203(18) 1.03313(7) 0.57712(9) 0.0195(3) Uani 1 1 d .
H41A H 0.3506 1.0420 0.6324 0.023 Uiso 1 1 calc R
H41B H 0.2208 1.0454 0.5613 0.023 Uiso 1 1 calc R
C42 C 0.4433(2) 1.07577(8) 0.53442(10) 0.0263(3) Uani 1 1 d .
H42A H 0.5539 1.0649 0.5509 0.039 Uiso 1 1 calc R
H42B H 0.4233 1.1219 0.5454 0.039 Uiso 1 1 calc R
H42C H 0.4244 1.0680 0.4795 0.039 Uiso 1 1 calc R
C43 C 0.50846(17) 0.92394(7) 0.69397(8) 0.0169(3) Uani 1 1 d .
C44 C 0.48415(18) 0.88175(7) 0.75437(9) 0.0200(3) Uani 1 1 d .
H44 H 0.4098 0.8470 0.7468 0.024 Uiso 1 1 calc R
C45 C 0.56570(18) 0.88942(7) 0.82490(9) 0.0201(3) Uani 1 1 d .
H45 H 0.5462 0.8601 0.8650 0.024 Uiso 1 1 calc R
C46 C 0.67690(17) 0.93985(7) 0.83819(8) 0.0171(3) Uani 1 1 d .
C47 C 0.70212(18) 0.98204(7) 0.77800(8) 0.0178(3) Uani 1 1 d .
H47 H 0.7772 1.0165 0.7855 0.021 Uiso 1 1 calc R
C48 C 0.61911(17) 0.97436(7) 0.70747(8) 0.0167(3) Uani 1 1 d .
H48 H 0.6377 1.0039 0.6675 0.020 Uiso 1 1 calc R
C49 C 0.88880(18) 0.92706(7) 1.03766(8) 0.0183(3) Uani 1 1 d .
C50 C 0.86672(18) 0.99430(7) 1.03221(8) 0.0181(3) Uani 1 1 d .
C51 C 0.91678(18) 1.03529(8) 1.09159(9) 0.0210(3) Uani 1 1 d .
H51 H 0.9004 1.0812 1.0882 0.025 Uiso 1 1 calc R
C52 C 0.9920(2) 1.00701(9) 1.15660(9) 0.0240(3) Uani 1 1 d .
H52 H 1.0268 1.0340 1.1986 0.029 Uiso 1 1 calc R
C53 C 1.01708(19) 0.94023(8) 1.16108(9) 0.0239(3) Uani 1 1 d .
H53 H 1.0711 0.9223 1.2057 0.029 Uiso 1 1 calc R
C54 C 0.96499(19) 0.89871(8) 1.10184(9) 0.0215(3) Uani 1 1 d .
H54 H 0.9810 0.8528 1.1053 0.026 Uiso 1 1 calc R
C55 C 0.84529(18) 0.83229(7) 0.95108(9) 0.0190(3) Uani 1 1 d .
C56 C 0.9321(2) 0.81306(8) 0.89102(9) 0.0241(3) Uani 1 1 d .
C57 C 0.9402(2) 0.74732(9) 0.87349(10) 0.0298(4) Uani 1 1 d .
C58 C 0.78877(19) 0.71926(7) 0.96584(10) 0.0243(3) Uani 1 1 d .
C59 C 0.77404(18) 0.78320(7) 0.99019(9) 0.0211(3) Uani 1 1 d .
C60 C 0.75291(19) 1.07158(7) 0.93481(8) 0.0184(3) Uani 1 1 d .
C61 C 0.8694(2) 1.11903(8) 0.93313(9) 0.0236(3) Uani 1 1 d .
C62 C 0.8260(2) 1.18078(8) 0.90846(11) 0.0327(4) Uani 1 1 d .
C63 C 0.5727(2) 1.15310(8) 0.88427(9) 0.0247(3) Uani 1 1 d .
C64 C 0.59990(19) 1.08976(7) 0.90881(8) 0.0201(3) Uani 1 1 d .

loop_
_atom_site_aniso_label
_atom_site_aniso_U_11
_atom_site_aniso_U_22
_atom_site_aniso_U_33
_atom_site_aniso_U_23
_atom_site_aniso_U_13
_atom_site_aniso_U_12
F1 0.0228(5) 0.0288(5) 0.0360(6) -0.0049(4) -0.0041(4) -0.0005(4)
F2 0.0510(7) 0.0335(6) 0.0509(7) -0.0091(5) -0.0180(6) -0.0167(5)
F3 0.0659(8) 0.0332(6) 0.0422(7) -0.0084(5) 0.0088(6) 0.0240(6)
F4 0.0251(5) 0.0302(5) 0.0281(5) 0.0044(4) 0.0011(4) 0.0063(4)
F5 0.0301(5) 0.0292(5) 0.0305(5) -0.0088(4) 0.0038(4) -0.0014(4)
F6 0.0498(7) 0.0218(5) 0.0603(8) -0.0144(5) -0.0093(6) 0.0101(5)
F7 0.0581(8) 0.0382(7) 0.0501(7) 0.0255(6) 0.0036(6) -0.0110(6)
F8 0.0384(6) 0.0335(6) 0.0237(5) 0.0041(4) 0.0046(4) 0.0005(4)
N1 0.0176(6) 0.0213(6) 0.0149(6) -0.0009(5) -0.0001(4) 0.0005(5)
N2 0.0188(6) 0.0192(6) 0.0157(6) -0.0004(5) -0.0011(5) 0.0019(5)
N3 0.0221(6) 0.0140(5) 0.0163(6) -0.0014(4) -0.0047(5) -0.0006(5)
N4 0.0237(6) 0.0123(5) 0.0160(6) 0.0007(4) -0.0041(5) -0.0008(5)
N5 0.0586(10) 0.0189(6) 0.0261(7) -0.0059(5) -0.0030(7) -0.0003(7)
N6 0.0401(9) 0.0161(6) 0.0467(9) 0.0065(6) -0.0146(7) -0.0032(6)
B1 0.0148(7) 0.0195(7) 0.0176(7) -0.0008(6) 0.0002(6) 0.0010(6)
B2 0.0217(8) 0.0149(7) 0.0153(7) 0.0001(5) -0.0021(6) 0.0006(6)
C1 0.0156(7) 0.0257(7) 0.0155(6) -0.0021(5) 0.0004(5) 0.0029(5)
C2 0.0171(7) 0.0247(7) 0.0155(6) -0.0006(5) 0.0001(5) 0.0023(6)
C3 0.0248(8) 0.0312(8) 0.0201(7) 0.0044(6) 0.0016(6) 0.0075(6)
C4 0.0286(8) 0.0455(10) 0.0164(7) 0.0051(7) -0.0027(6) 0.0120(8)
C5 0.0239(8) 0.0485(11) 0.0163(7) -0.0067(7) -0.0044(6) 0.0039(7)
C6 0.0202(7) 0.0359(9) 0.0185(7) -0.0082(6) -0.0001(6) 0.0017(6)
C7 0.0203(7) 0.0184(7) 0.0243(7) -0.0021(6) 0.0016(6) -0.0013(5)
C8 0.0265(8) 0.0207(7) 0.0399(10) -0.0075(7) 0.0081(7) 0.0006(6)
C9 0.0232(7) 0.0191(7) 0.0213(7) 0.0001(6) 0.0001(6) -0.0014(6)
C10 0.0279(8) 0.0198(7) 0.0270(8) -0.0013(6) -0.0016(6) 0.0044(6)
C11 0.0165(6) 0.0192(7) 0.0140(6) 0.0013(5) -0.0009(5) -0.0014(5)
C12 0.0188(7) 0.0193(7) 0.0156(6) -0.0011(5) -0.0001(5) -0.0002(5)
C13 0.0180(7) 0.0164(6) 0.0179(7) 0.0019(5) -0.0014(5) 0.0020(5)
C14 0.0210(7) 0.0166(6) 0.0150(6) 0.0010(5) -0.0029(5) -0.0015(5)
C15 0.0233(7) 0.0184(7) 0.0170(7) -0.0024(5) -0.0022(5) 0.0019(6)
C16 0.0210(7) 0.0186(7) 0.0190(7) -0.0006(5) -0.0025(5) 0.0035(6)
C17 0.0186(6) 0.0160(6) 0.0142(6) 0.0002(5) -0.0018(5) -0.0007(5)
C18 0.0199(7) 0.0161(6) 0.0145(6) 0.0015(5) -0.0012(5) 0.0005(5)
C19 0.0236(7) 0.0201(7) 0.0193(7) -0.0044(5) -0.0014(6) -0.0001(6)
C20 0.0264(8) 0.0280(8) 0.0162(7) -0.0041(6) -0.0037(6) 0.0040(6)
C21 0.0243(7) 0.0275(8) 0.0158(7) 0.0036(6) -0.0014(6) 0.0050(6)
C22 0.0221(7) 0.0177(7) 0.0197(7) 0.0029(5) 0.0002(5) 0.0013(5)
C23 0.0248(7) 0.0133(6) 0.0164(6) 0.0003(5) -0.0007(5) -0.0014(5)
C24 0.0266(8) 0.0182(7) 0.0213(7) -0.0014(6) -0.0022(6) -0.0018(6)
C25 0.0422(10) 0.0222(8) 0.0261(8) -0.0024(6) -0.0077(7) -0.0086(7)
C26 0.0493(11) 0.0204(8) 0.0237(8) -0.0006(6) 0.0052(7) 0.0112(7)
C27 0.0288(8) 0.0205(7) 0.0191(7) 0.0019(5) 0.0006(6) 0.0040(6)
C28 0.0211(7) 0.0144(6) 0.0201(7) 0.0010(5) -0.0066(5) -0.0010(5)
C29 0.0228(7) 0.0182(7) 0.0289(8) -0.0022(6) -0.0052(6) -0.0004(6)
C30 0.0318(9) 0.0165(7) 0.0407(10) -0.0068(7) -0.0136(7) 0.0047(6)
C31 0.0351(9) 0.0227(8) 0.0379(10) 0.0137(7) -0.0078(8) -0.0061(7)
C32 0.0266(8) 0.0211(7) 0.0264(8) 0.0050(6) -0.0033(6) -0.0013(6)
F9 0.0463(6) 0.0284(5) 0.0242(5) 0.0048(4) 0.0088(4) -0.0034(5)
F10 0.0738(9) 0.0376(6) 0.0340(6) -0.0073(5) 0.0190(6) 0.0096(6)
F11 0.0322(5) 0.0168(4) 0.0475(6) 0.0090(4) -0.0024(5) -0.0026(4)
F12 0.0303(5) 0.0243(5) 0.0357(6) 0.0062(4) 0.0115(4) 0.0039(4)
F13 0.0250(5) 0.0293(5) 0.0328(5) 0.0059(4) -0.0121(4) -0.0079(4)
F14 0.0601(8) 0.0255(5) 0.0753(10) 0.0210(6) -0.0362(7) -0.0244(6)
F15 0.0322(5) 0.0321(5) 0.0347(6) 0.0065(4) -0.0050(4) 0.0132(4)
F16 0.0213(5) 0.0279(5) 0.0294(5) 0.0082(4) -0.0007(4) -0.0026(4)
N7 0.0188(6) 0.0186(6) 0.0199(6) -0.0018(5) -0.0028(5) -0.0013(5)
N8 0.0169(6) 0.0191(6) 0.0151(5) -0.0002(4) -0.0010(4) -0.0013(5)
N9 0.0242(6) 0.0136(5) 0.0164(6) 0.0011(4) -0.0048(5) 0.0003(5)
N10 0.0228(6) 0.0147(5) 0.0168(6) 0.0015(4) -0.0052(5) 0.0000(5)
N11 0.0361(8) 0.0197(6) 0.0303(7) -0.0016(6) -0.0066(6) 0.0038(6)
N12 0.0453(9) 0.0160(6) 0.0310(8) 0.0036(5) -0.0128(7) 0.0008(6)
B3 0.0160(7) 0.0182(7) 0.0159(7) 0.0005(6) -0.0003(6) -0.0017(6)
B4 0.0222(8) 0.0140(7) 0.0175(7) 0.0010(6) -0.0027(6) -0.0003(6)
C33 0.0167(7) 0.0269(8) 0.0157(7) -0.0026(5) 0.0004(5) -0.0025(6)
C34 0.0146(6) 0.0269(7) 0.0144(6) -0.0006(5) 0.0012(5) -0.0016(5)
C35 0.0208(7) 0.0349(9) 0.0169(7) 0.0032(6) 0.0015(6) 0.0003(6)
C36 0.0219(8) 0.0506(11) 0.0140(7) -0.0005(7) -0.0026(6) -0.0010(7)
C37 0.0246(8) 0.0499(11) 0.0169(7) -0.0084(7) -0.0007(6) -0.0078(8)
C38 0.0235(8) 0.0326(9) 0.0219(8) -0.0074(6) 0.0028(6) -0.0063(6)
C39 0.0266(8) 0.0167(7) 0.0292(8) -0.0015(6) -0.0035(6) -0.0011(6)
C40 0.0370(10) 0.0245(8) 0.0347(10) 0.0031(7) -0.0072(8) -0.0096(7)
C41 0.0180(7) 0.0203(7) 0.0203(7) 0.0022(5) 0.0013(5) 0.0021(5)
C42 0.0243(8) 0.0222(8) 0.0327(9) 0.0050(6) 0.0050(7) -0.0003(6)
C43 0.0173(7) 0.0157(6) 0.0172(7) -0.0005(5) -0.0016(5) 0.0017(5)
C44 0.0218(7) 0.0159(6) 0.0212(7) 0.0011(5) -0.0046(6) -0.0031(5)
C45 0.0255(7) 0.0163(7) 0.0178(7) 0.0039(5) -0.0028(6) -0.0028(6)
C46 0.0197(7) 0.0146(6) 0.0161(6) 0.0000(5) -0.0037(5) -0.0001(5)
C47 0.0190(7) 0.0159(6) 0.0179(7) -0.0005(5) -0.0020(5) -0.0024(5)
C48 0.0180(7) 0.0166(6) 0.0153(6) 0.0007(5) -0.0011(5) -0.0010(5)
C49 0.0193(7) 0.0187(7) 0.0164(7) 0.0012(5) -0.0022(5) 0.0004(5)
C50 0.0192(7) 0.0197(7) 0.0148(6) 0.0022(5) -0.0035(5) 0.0013(5)
C51 0.0227(7) 0.0199(7) 0.0198(7) -0.0029(5) -0.0025(6) 0.0006(6)
C52 0.0244(7) 0.0314(8) 0.0156(7) -0.0040(6) -0.0025(6) 0.0008(6)
C53 0.0249(8) 0.0311(8) 0.0150(7) 0.0048(6) -0.0030(6) 0.0026(6)
C54 0.0233(7) 0.0231(7) 0.0176(7) 0.0036(6) -0.0019(5) 0.0033(6)
C55 0.0219(7) 0.0149(6) 0.0189(7) 0.0021(5) -0.0066(5) 0.0000(5)
C56 0.0310(8) 0.0219(7) 0.0188(7) 0.0027(6) -0.0009(6) 0.0009(6)
C57 0.0393(10) 0.0247(8) 0.0251(8) -0.0039(6) 0.0005(7) 0.0050(7)
C58 0.0248(8) 0.0153(7) 0.0313(8) 0.0053(6) -0.0081(6) -0.0005(6)
C59 0.0198(7) 0.0173(7) 0.0254(8) 0.0043(6) -0.0033(6) 0.0023(5)
C60 0.0263(7) 0.0145(6) 0.0137(6) -0.0006(5) -0.0033(5) 0.0000(5)
C61 0.0281(8) 0.0189(7) 0.0221(7) 0.0018(6) -0.0091(6) -0.0034(6)
C62 0.0439(10) 0.0177(7) 0.0334(9) 0.0035(6) -0.0172(8) -0.0094(7)
C63 0.0320(8) 0.0209(7) 0.0202(7) 0.0007(6) -0.0045(6) 0.0068(6)
C64 0.0237(7) 0.0199(7) 0.0164(7) 0.0009(5) -0.0007(5) 0.0006(6)

loop_
_atom_type_symbol
_atom_type_description
_atom_type_scat_dispersion_real
_atom_type_scat_dispersion_imag
_atom_type_scat_source
C C 0.0033 0.0016 'International Tables Vol C Tables 4.2.6.8 and 6.1.1.4'
H H 0.0000 0.0000 'International Tables Vol C Tables 4.2.6.8 and 6.1.1.4'
B B 0.0013 0.0007 'International Tables Vol C Tables 4.2.6.8 and 6.1.1.4'
N N 0.0061 0.0033 'International Tables Vol C Tables 4.2.6.8 and 6.1.1.4'
F F 0.0171 0.0103 'International Tables Vol C Tables 4.2.6.8 and 6.1.1.4'

loop_
_geom_angle_atom_site_label_1
_geom_angle_atom_site_label_2
_geom_angle_atom_site_label_3
_geom_angle
C1 N1 B1 108.31(13)
C1 N1 C7 121.14(13)
B1 N1 C7 130.17(13)
C2 N2 B1 108.06(12)
C2 N2 C9 121.15(13)
B1 N2 C9 130.43(13)
C23 N3 C17 123.76(12)
C23 N3 B2 126.38(12)
C17 N3 B2 109.62(12)
C28 N4 C18 123.77(12)
C28 N4 B2 126.45(13)
C18 N4 B2 109.56(12)
C25 N5 C26 116.71(15)
C31 N6 C30 116.81(15)
N1 B1 N2 106.35(13)
N1 B1 C11 127.05(14)
N2 B1 C11 126.54(14)
N3 B2 N4 104.43(12)
N3 B2 C14 127.35(13)
N4 B2 C14 128.19(13)
C6 C1 N1 130.32(15)
C6 C1 C2 120.94(15)
N1 C1 C2 108.65(13)
C3 C2 N2 130.58(15)
C3 C2 C1 120.78(15)
N2 C2 C1 108.62(13)
C2 C3 C4 117.89(17)
C2 C3 H3 121.1
C4 C3 H3 121.1
C5 C4 C3 120.77(16)
C5 C4 H4 119.6
C3 C4 H4 119.6
C4 C5 C6 121.73(16)
C4 C5 H5 119.1
C6 C5 H5 119.1
C1 C6 C5 117.81(17)
C1 C6 H6 121.1
C5 C6 H6 121.1
N1 C7 C8 113.36(13)
N1 C7 H7A 108.9
C8 C7 H7A 108.9
N1 C7 H7B 108.9
C8 C7 H7B 108.9
H7A C7 H7B 107.7
C7 C8 H8A 109.5
C7 C8 H8B 109.5
H8A C8 H8B 109.5
C7 C8 H8C 109.5
H8A C8 H8C 109.5
H8B C8 H8C 109.5
N2 C9 C10 112.42(13)
N2 C9 H9A 109.1
C10 C9 H9A 109.1
N2 C9 H9B 109.1
C10 C9 H9B 109.1
H9A C9 H9B 107.9
C9 C10 H10A 109.5
C9 C10 H10B 109.5
H10A C10 H10B 109.5
C9 C10 H10C 109.5
H10A C10 H10C 109.5
H10B C10 H10C 109.5
C16 C11 C12 116.83(13)
C16 C11 B1 123.01(13)
C12 C11 B1 120.12(13)
C13 C12 C11 121.78(13)
C13 C12 H12 119.1
C11 C12 H12 119.1
C12 C13 C14 120.98(13)
C12 C13 H13 119.5
C14 C13 H13 119.5
C15 C14 C13 117.62(13)
C15 C14 B2 121.13(13)
C13 C14 B2 121.14(13)
C16 C15 C14 121.07(14)
C16 C15 H15 119.5
C14 C15 H15 119.5
C15 C16 C11 121.72(14)
C15 C16 H16 119.1
C11 C16 H16 119.1
C22 C17 C18 121.50(14)
C22 C17 N3 130.12(13)
C18 C17 N3 108.37(12)
C19 C18 C17 121.17(13)
C19 C18 N4 130.74(13)
C17 C18 N4 108.01(12)
C18 C19 C20 117.51(14)
C18 C19 H19 121.2
C20 C19 H19 121.2
C19 C20 C21 121.41(15)
C19 C20 H20 119.3
C21 C20 H20 119.3
C22 C21 C20 121.10(14)
C22 C21 H21 119.4
C20 C21 H21 119.4
C17 C22 C21 117.23(14)
C17 C22 H22 121.4
C21 C22 H22 121.4
C27 C23 C24 116.79(14)
C27 C23 N3 121.65(14)
C24 C23 N3 121.42(14)
F1 C24 C25 120.13(15)
F1 C24 C23 121.02(13)
C25 C24 C23 118.84(16)
N5 C25 F2 117.21(15)
N5 C25 C24 124.67(17)
F2 C25 C24 118.11(17)
N5 C26 F3 117.41(16)
N5 C26 C27 124.33(16)
F3 C26 C27 118.26(18)
F4 C27 C23 120.65(14)
F4 C27 C26 120.69(15)
C23 C27 C26 118.63(16)
C32 C28 C29 116.37(14)
C32 C28 N4 121.01(14)
C29 C28 N4 122.60(15)
F5 C29 C30 120.19(16)
F5 C29 C28 120.83(14)
C30 C29 C28 118.98(16)
N6 C30 F6 117.34(16)
N6 C30 C29 124.18(17)
F6 C30 C29 118.48(18)
N6 C31 F7 117.06(16)
N6 C31 C32 124.64(18)
F7 C31 C32 118.31(18)
F8 C32 C31 120.13(16)
F8 C32 C28 120.86(14)
C31 C32 C28 119.01(16)
C33 N7 B3 108.33(13)
C33 N7 C39 121.31(13)
B3 N7 C39 130.32(13)
C34 N8 B3 108.19(12)
C34 N8 C41 121.54(13)
B3 N8 C41 129.89(13)
C55 N9 C49 123.63(12)
C55 N9 B4 126.75(13)
C49 N9 B4 109.38(12)
C60 N10 C50 123.28(12)
C60 N10 B4 127.05(13)
C50 N10 B4 109.61(12)
C58 N11 C57 116.82(15)
C62 N12 C63 117.16(14)
N8 B3 N7 106.05(13)
N8 B3 C43 127.41(14)
N7 B3 C43 126.54(14)
N10 B4 N9 104.51(13)
N10 B4 C46 127.98(13)
N9 B4 C46 127.49(14)
N7 C33 C38 130.50(16)
N7 C33 C34 108.46(13)
C38 C33 C34 121.00(15)
C35 C34 N8 130.32(15)
C35 C34 C33 120.65(14)
N8 C34 C33 108.95(13)
C34 C35 C36 118.16(17)
C34 C35 H35 120.9
C36 C35 H35 120.9
C37 C36 C35 120.98(16)
C37 C36 H36 119.5
C35 C36 H36 119.5
C36 C37 C38 121.73(16)
C36 C37 H37 119.1
C38 C37 H37 119.1
C33 C38 C37 117.45(17)
C33 C38 H38 121.3
C37 C38 H38 121.3
N7 C39 C40 112.93(14)
N7 C39 H39A 109.0
C40 C39 H39A 109.0
N7 C39 H39B 109.0
C40 C39 H39B 109.0
H39A C39 H39B 107.8
C39 C40 H40A 109.5
C39 C40 H40B 109.5
H40A C40 H40B 109.5
C39 C40 H40C 109.5
H40A C40 H40C 109.5
H40B C40 H40C 109.5
N8 C41 C42 113.59(13)
N8 C41 H41A 108.8
C42 C41 H41A 108.8
N8 C41 H41B 108.8
C42 C41 H41B 108.8
H41A C41 H41B 107.7
C41 C42 H42A 109.5
C41 C42 H42B 109.5
H42A C42 H42B 109.5
C41 C42 H42C 109.5
H42A C42 H42C 109.5
H42B C42 H42C 109.5
C44 C43 C48 117.49(13)
C44 C43 B3 121.59(13)
C48 C43 B3 120.89(13)
C45 C44 C43 121.44(14)
C45 C44 H44 119.3
C43 C44 H44 119.3
C44 C45 C46 120.95(14)
C44 C45 H45 119.5
C46 C45 H45 119.5
C47 C46 C45 117.89(13)
C47 C46 B4 122.16(13)
C45 C46 B4 119.92(13)
C48 C47 C46 120.90(13)
C48 C47 H47 119.6
C46 C47 H47 119.6
C47 C48 C43 121.34(13)
C47 C48 H48 119.3
C43 C48 H48 119.3
C54 C49 C50 121.51(14)
C54 C49 N9 130.17(14)
C50 C49 N9 108.27(12)
C51 C50 C49 121.16(14)
C51 C50 N10 130.62(14)
C49 C50 N10 108.23(13)
C50 C51 C52 117.61(15)
C50 C51 H51 121.2
C52 C51 H51 121.2
C53 C52 C51 121.04(15)
C53 C52 H52 119.5
C51 C52 H52 119.5
C52 C53 C54 121.51(14)
C52 C53 H53 119.2
C54 C53 H53 119.2
C49 C54 C53 117.15(15)
C49 C54 H54 121.4
C53 C54 H54 121.4
C59 C55 C56 116.64(14)
C59 C55 N9 122.67(15)
C56 C55 N9 120.66(14)
F9 C56 C57 120.27(15)
F9 C56 C55 120.84(14)
C57 C56 C55 118.89(15)
N11 C57 F10 116.85(16)
N11 C57 C56 124.25(17)
F10 C57 C56 118.91(16)
N11 C58 F11 116.97(14)
N11 C58 C59 124.67(15)
F11 C58 C59 118.34(16)
F12 C59 C55 120.93(14)
F12 C59 C58 120.34(14)
C55 C59 C58 118.70(15)
C61 C60 C64 116.70(14)
C61 C60 N10 121.38(14)
C64 C60 N10 121.91(14)
F13 C61 C62 120.91(15)
F13 C61 C60 120.44(14)
C62 C61 C60 118.64(15)
N12 C62 F14 117.06(15)
N12 C62 C61 124.60(16)
F14 C62 C61 118.33(16)
N12 C63 F15 116.96(14)
N12 C63 C64 123.93(15)
F15 C63 C64 119.11(15)
F16 C64 C63 119.85(14)
F16 C64 C60 121.22(14)
C63 C64 C60 118.92(15)

loop_
_geom_bond_atom_site_label_1
_geom_bond_atom_site_label_2
_geom_bond_distance
F1 C24 1.3316(19)
F2 C25 1.334(2)
F3 C26 1.333(2)
F4 C27 1.326(2)
F5 C29 1.332(2)
F6 C30 1.333(2)
F7 C31 1.334(2)
F8 C32 1.326(2)
N1 C1 1.3906(19)
N1 B1 1.432(2)
N1 C7 1.457(2)
N2 C2 1.3936(19)
N2 B1 1.436(2)
N2 C9 1.447(2)
N3 C23 1.4022(18)
N3 C17 1.4086(19)
N3 B2 1.435(2)
N4 C28 1.3970(19)
N4 C18 1.4118(18)
N4 B2 1.439(2)
N5 C25 1.301(3)
N5 C26 1.303(3)
N6 C31 1.296(3)
N6 C30 1.306(3)
B1 C11 1.556(2)
B2 C14 1.542(2)
C1 C6 1.383(2)
C1 C2 1.406(2)
C2 C3 1.384(2)
C3 C4 1.396(2)
C3 H3 0.9500
C4 C5 1.383(3)
C4 H4 0.9500
C5 C6 1.384(2)
C5 H5 0.9500
C6 H6 0.9500
C7 C8 1.517(2)
C7 H7A 0.9900
C7 H7B 0.9900
C8 H8A 0.9800
C8 H8B 0.9800
C8 H8C 0.9800
C9 C10 1.518(2)
C9 H9A 0.9900
C9 H9B 0.9900
C10 H10A 0.9800
C10 H10B 0.9800
C10 H10C 0.9800
C11 C16 1.398(2)
C11 C12 1.399(2)
C12 C13 1.385(2)
C12 H12 0.9500
C13 C14 1.398(2)
C13 H13 0.9500
C14 C15 1.397(2)
C15 C16 1.386(2)
C15 H15 0.9500
C16 H16 0.9500
C17 C22 1.383(2)
C17 C18 1.391(2)
C18 C19 1.378(2)
C19 C20 1.384(2)
C19 H19 0.9500
C20 C21 1.390(2)
C20 H20 0.9500
C21 C22 1.386(2)
C21 H21 0.9500
C22 H22 0.9500
C23 C27 1.379(2)
C23 C24 1.384(2)
C24 C25 1.371(2)
C26 C27 1.384(2)
C28 C32 1.382(2)
C28 C29 1.386(2)
C29 C30 1.381(2)
C31 C32 1.379(2)
F9 C56 1.3273(19)
F10 C57 1.330(2)
F11 C58 1.3323(19)
F12 C59 1.3224(19)
F13 C61 1.3292(19)
F14 C62 1.339(2)
F15 C63 1.3286(19)
F16 C64 1.3255(18)
N7 C33 1.3858(19)
N7 B3 1.441(2)
N7 C39 1.455(2)
N8 C34 1.3898(18)
N8 B3 1.429(2)
N8 C41 1.453(2)
N9 C55 1.3960(19)
N9 C49 1.4115(19)
N9 B4 1.442(2)
N10 C60 1.3944(18)
N10 C50 1.4126(18)
N10 B4 1.434(2)
N11 C58 1.298(2)
N11 C57 1.304(2)
N12 C62 1.299(2)
N12 C63 1.302(2)
B3 C43 1.553(2)
B4 C46 1.537(2)
C33 C38 1.390(2)
C33 C34 1.402(2)
C34 C35 1.385(2)
C35 C36 1.390(2)
C35 H35 0.9500
C36 C37 1.378(3)
C36 H36 0.9500
C37 C38 1.390(3)
C37 H37 0.9500
C38 H38 0.9500
C39 C40 1.524(2)
C39 H39A 0.9900
C39 H39B 0.9900
C40 H40A 0.9800
C40 H40B 0.9800
C40 H40C 0.9800
C41 C42 1.521(2)
C41 H41A 0.9900
C41 H41B 0.9900
C42 H42A 0.9800
C42 H42B 0.9800
C42 H42C 0.9800
C43 C44 1.396(2)
C43 C48 1.399(2)
C44 C45 1.380(2)
C44 H44 0.9500
C45 C46 1.401(2)
C45 H45 0.9500
C46 C47 1.394(2)
C47 C48 1.386(2)
C47 H47 0.9500
C48 H48 0.9500
C49 C54 1.383(2)
C49 C50 1.390(2)
C50 C51 1.380(2)
C51 C52 1.390(2)
C51 H51 0.9500
C52 C53 1.383(2)
C52 H52 0.9500
C53 C54 1.389(2)
C53 H53 0.9500
C54 H54 0.9500
C55 C59 1.380(2)
C55 C56 1.387(2)
C56 C57 1.382(2)
C58 C59 1.384(2)
C60 C61 1.383(2)
C60 C64 1.386(2)
C61 C62 1.375(2)
C63 C64 1.379(2)
